data_7046873
loop_
_publ_author_name
'Li, Min'
'Wang, Chaopan'
'Xie, Hongzhen'
'Mou, Zehuai'
'Luo, Yunjie'

_publ_section_title
;
 Rare-earth metal bis(aminobenzyl) complexes supported by
 pyrrolyl-functionalized arylamide ligands: synthesis, characterization
 and styrene polymerization performance.
;
_journal_issue 29
_journal_name_full 'Dalton transactions (Cambridge, England : 2003)'
_journal_page_first 9709
_journal_page_last 9716
_journal_paper_doi 10.1039/c8dt01834k
_journal_volume 47
_journal_year 2018
_chemical_formula_sum 'C33 H42 Cl La N4 Si'
_chemical_formula_weight 697.16
_space_group_IT_number 14
_space_group_name_Hall '-P 2ybc'
_space_group_name_H-M_alt 'P 1 21/c 1'
_symmetry_cell_setting monoclinic
_symmetry_space_group_name_Hall '-P 2ybc'
_symmetry_space_group_name_H-M 'P 1 21/c 1'
_atom_sites_solution_hydrogens geom
_atom_sites_solution_primary direct
_atom_sites_solution_secondary difmap
_audit_creation_method SHELXL-97
_audit_update_record
;
2018-06-06 deposited with the CCDC.
2018-06-27 downloaded from the CCDC.
;
_cell_angle_alpha 90.00
_cell_angle_beta 92.5920(10)
_cell_angle_gamma 90.00
_cell_formula_units_Z 4
_cell_length_a 11.6583(3)
_cell_length_b 11.1459(2)
_cell_length_c 25.1890(7)
_cell_measurement_reflns_used 21576
_cell_measurement_temperature 298(2)
_cell_measurement_theta_max 27.48
_cell_measurement_theta_min 3.04
_cell_volume 3269.77(14)
_computing_data_collection 'Bruker FRAMBO'
_computing_molecular_graphics 'Bruker SHELXTL'
_computing_publication_material 'Bruker SHELXTL'
_computing_structure_refinement 'SHELXL-97 (Sheldrick, 1997)'
_computing_structure_solution 'SHELXS-97 (Sheldrick, 1990)'
_diffrn_ambient_temperature 298(2)
_diffrn_measured_fraction_theta_full 0.997
_diffrn_measured_fraction_theta_max 0.997
_diffrn_measurement_device_type 'multiwire proportional'
_diffrn_measurement_method 'phi and omega scans'
_diffrn_radiation_monochromator graphite
_diffrn_radiation_source 'fine-focus sealed tube'
_diffrn_radiation_type MoK\a
_diffrn_radiation_wavelength 0.71073
_diffrn_reflns_av_R_equivalents 0.0416
_diffrn_reflns_av_sigmaI/netI 0.0352
_diffrn_reflns_limit_h_max 15
_diffrn_reflns_limit_h_min -15
_diffrn_reflns_limit_k_max 14
_diffrn_reflns_limit_k_min -13
_diffrn_reflns_limit_l_max 32
_diffrn_reflns_limit_l_min -32
_diffrn_reflns_number 30697
_diffrn_reflns_theta_full 27.48
_diffrn_reflns_theta_max 27.48
_diffrn_reflns_theta_min 3.04
_exptl_absorpt_coefficient_mu 1.452
_exptl_absorpt_correction_T_max 0.8116
_exptl_absorpt_correction_T_min 0.7599
_exptl_absorpt_correction_type multi-scan
_exptl_crystal_colour yellow
_exptl_crystal_density_diffrn 1.416
_exptl_crystal_density_method 'not measured'
_exptl_crystal_description block
_exptl_crystal_F_000 1424
_exptl_crystal_size_max 0.20
_exptl_crystal_size_mid 0.18
_exptl_crystal_size_min 0.15
_refine_diff_density_max 0.601
_refine_diff_density_min -0.583
_refine_diff_density_rms 0.084
_refine_ls_extinction_method none
_refine_ls_goodness_of_fit_ref 1.073
_refine_ls_hydrogen_treatment constr
_refine_ls_matrix_type full
_refine_ls_number_parameters 369
_refine_ls_number_reflns 7477
_refine_ls_number_restraints 0
_refine_ls_restrained_S_all 1.073
_refine_ls_R_factor_all 0.0457
_refine_ls_R_factor_gt 0.0304
_refine_ls_shift/su_max 0.002
_refine_ls_shift/su_mean 0.000
_refine_ls_structure_factor_coef Fsqd
_refine_ls_weighting_details 'calc w=1/[\s^2^(Fo^2^)+(0.0276P)^2^+2.8976P] where P=(Fo^2^+2Fc^2^)/3'
_refine_ls_weighting_scheme calc
_refine_ls_wR_factor_gt 0.0664
_refine_ls_wR_factor_ref 0.0799
_reflns_number_gt 5890
_reflns_number_total 7477
_reflns_threshold_expression >2sigma(I)
_cod_data_source_file c8dt01834k2.cif
_cod_data_source_block 5
_cod_depositor_comments
;
The following automatic conversions were performed:

'_symmetry_cell_setting' value 'Monoclinic' changed to 'monoclinic'
according to
/home/data/users/saulius/crontab/automatic-downloads/rss-feeds/RSC/lib/dictionaries/cif_core.dic
dictionary named 'cif_core.dic' version 2.4.2 from 2011-04-26.

Automatic conversion script
Id: cif_fix_values 4973 2017-02-22 13:04:09Z antanas 

 Adding full bibliography for 7046871--7046873.cif.
;
_cod_original_sg_symbol_H-M P2(1)/c
_cod_database_code 7046873

loop_
_symmetry_equiv_pos_as_xyz
'x, y, z'
'-x, y+1/2, -z+1/2'
'-x, -y, -z'
'x, -y-1/2, z-1/2'

loop_
_atom_site_label
_atom_site_type_symbol
_atom_site_fract_x
_atom_site_fract_y
_atom_site_fract_z
_atom_site_U_iso_or_equiv
_atom_site_adp_type
_atom_site_occupancy
_atom_site_symmetry_multiplicity
_atom_site_calc_flag
_atom_site_refinement_flags
La1 La 0.275443(15) 0.795638(15) 0.624340(7) 0.03601(6) Uani 1 1 d .
Cl1 Cl 0.28491(15) 0.72556(13) 0.89424(4) 0.1040(5) Uani 1 1 d .
C1 C 0.3208(3) 0.5943(3) 0.67636(13) 0.0513(8) Uani 1 1 d .
H1A H 0.3954 0.5602 0.6698 0.062 Uiso 1 1 calc R
H1B H 0.3080 0.5984 0.7141 0.062 Uiso 1 1 calc R
C2 C 0.2297(3) 0.5339(3) 0.58897(13) 0.0431(7) Uani 1 1 d .
C3 C 0.2279(3) 0.5420(3) 0.64521(13) 0.0446(8) Uani 1 1 d .
C4 C 0.1225(3) 0.5092(3) 0.66768(17) 0.0604(10) Uani 1 1 d .
H4 H 0.1156 0.5173 0.7041 0.072 Uiso 1 1 calc R
C5 C 0.0310(4) 0.4664(4) 0.6375(2) 0.0758(13) Uani 1 1 d .
H5 H -0.0362 0.4454 0.6538 0.091 Uiso 1 1 calc R
C6 C 0.0372(4) 0.4538(4) 0.5832(2) 0.0728(12) Uani 1 1 d .
H6 H -0.0245 0.4225 0.5630 0.087 Uiso 1 1 calc R
C7 C 0.1361(3) 0.4882(3) 0.55932(16) 0.0573(9) Uani 1 1 d .
H7 H 0.1403 0.4808 0.5227 0.069 Uiso 1 1 calc R
N1 N 0.3318(2) 0.5782(2) 0.56576(10) 0.0443(6) Uani 1 1 d .
C8 C 0.4328(3) 0.4987(3) 0.57449(15) 0.0545(9) Uani 1 1 d .
H8A H 0.4335 0.4668 0.6099 0.082 Uiso 1 1 calc R
H8B H 0.5018 0.5438 0.5699 0.082 Uiso 1 1 calc R
H8C H 0.4285 0.4340 0.5493 0.082 Uiso 1 1 calc R
C9 C 0.3221(3) 0.6077(3) 0.50907(13) 0.0580(9) Uani 1 1 d .
H9A H 0.3130 0.5352 0.4887 0.087 Uiso 1 1 calc R
H9B H 0.3903 0.6486 0.4991 0.087 Uiso 1 1 calc R
H9C H 0.2566 0.6585 0.5022 0.087 Uiso 1 1 calc R
C10 C 0.4140(3) 0.8982(3) 0.56223(14) 0.0532(9) Uani 1 1 d .
H10A H 0.3870 0.8908 0.5254 0.064 Uiso 1 1 calc R
H10B H 0.4230 0.9825 0.5709 0.064 Uiso 1 1 calc R
C11 C 0.5636(3) 0.8043(3) 0.62418(15) 0.0466(8) Uani 1 1 d .
C12 C 0.5218(3) 0.8330(3) 0.57208(14) 0.0473(8) Uani 1 1 d .
C13 C 0.5845(3) 0.7880(3) 0.53025(17) 0.0582(9) Uani 1 1 d .
H13 H 0.5599 0.8059 0.4955 0.070 Uiso 1 1 calc R
C14 C 0.6807(3) 0.7185(3) 0.5385(2) 0.0665(11) Uani 1 1 d .
H14 H 0.7198 0.6904 0.5096 0.080 Uiso 1 1 calc R
C15 C 0.7199(3) 0.6900(3) 0.5896(2) 0.0676(12) Uani 1 1 d .
H15 H 0.7846 0.6422 0.5954 0.081 Uiso 1 1 calc R
C16 C 0.6606(3) 0.7343(3) 0.63204(18) 0.0598(10) Uani 1 1 d .
H16 H 0.6869 0.7163 0.6665 0.072 Uiso 1 1 calc R
N2 N 0.5002(2) 0.8523(3) 0.66762(12) 0.0498(7) Uani 1 1 d .
C17 C 0.5276(3) 0.9807(3) 0.67585(18) 0.0698(11) Uani 1 1 d .
H17A H 0.6053 0.9885 0.6897 0.105 Uiso 1 1 calc R
H17B H 0.4763 1.0144 0.7006 0.105 Uiso 1 1 calc R
H17C H 0.5190 1.0224 0.6426 0.105 Uiso 1 1 calc R
C18 C 0.5227(3) 0.7904(4) 0.71917(15) 0.0652(11) Uani 1 1 d .
H18A H 0.5114 0.7057 0.7146 0.098 Uiso 1 1 calc R
H18B H 0.4709 0.8201 0.7447 0.098 Uiso 1 1 calc R
H18C H 0.6004 0.8054 0.7317 0.098 Uiso 1 1 calc R
N3 N 0.0652(2) 0.9772(2) 0.58663(10) 0.0421(6) Uani 1 1 d .
C19 C 0.1168(3) 0.9453(3) 0.54068(13) 0.0466(8) Uani 1 1 d .
C20 C 0.0997(3) 0.8241(3) 0.53292(14) 0.0530(9) Uani 1 1 d .
C21 C 0.0358(3) 0.7813(3) 0.57582(16) 0.0536(9) Uani 1 1 d .
C22 C 0.0152(3) 0.8772(3) 0.60814(14) 0.0469(8) Uani 1 1 d .
C23 C 0.1738(3) 1.0346(4) 0.50693(15) 0.0650(11) Uani 1 1 d .
H23A H 0.1182 1.0920 0.4936 0.098 Uiso 1 1 calc R
H23B H 0.2072 0.9944 0.4777 0.098 Uiso 1 1 calc R
H23C H 0.2329 1.0753 0.5277 0.098 Uiso 1 1 calc R
C24 C -0.0570(3) 0.8859(4) 0.65573(16) 0.0691(11) Uani 1 1 d .
H24A H -0.1250 0.9315 0.6468 0.104 Uiso 1 1 calc R
H24B H -0.0140 0.9249 0.6842 0.104 Uiso 1 1 calc R
H24C H -0.0782 0.8068 0.6667 0.104 Uiso 1 1 calc R
C25 C 0.0693(3) 1.0946(3) 0.61222(15) 0.0537(9) Uani 1 1 d .
H25A H -0.0052 1.1117 0.6261 0.064 Uiso 1 1 calc R
H25B H 0.0844 1.1552 0.5858 0.064 Uiso 1 1 calc R
Si1 Si 0.18415(8) 1.10583(8) 0.66897(4) 0.0454(2) Uani 1 1 d .
C26 C 0.2995(4) 1.2035(3) 0.64338(17) 0.0623(10) Uani 1 1 d .
H26A H 0.3589 1.2142 0.6706 0.093 Uiso 1 1 calc R
H26B H 0.2677 1.2801 0.6334 0.093 Uiso 1 1 calc R
H26C H 0.3312 1.1663 0.6129 0.093 Uiso 1 1 calc R
C27 C 0.1183(4) 1.1848(3) 0.72555(16) 0.0655(11) Uani 1 1 d .
H27A H 0.0681 1.1308 0.7430 0.098 Uiso 1 1 calc R
H27B H 0.0751 1.2527 0.7123 0.098 Uiso 1 1 calc R
H27C H 0.1777 1.2115 0.7504 0.098 Uiso 1 1 calc R
N4 N 0.2217(2) 0.9611(2) 0.68317(10) 0.0419(6) Uani 1 1 d .
C28 C 0.2320(3) 0.9132(3) 0.73422(12) 0.0389(7) Uani 1 1 d .
C29 C 0.1836(3) 0.8010(3) 0.74512(13) 0.0458(7) Uani 1 1 d .
H29 H 0.1378 0.7638 0.7188 0.055 Uiso 1 1 calc R
C30 C 0.2013(3) 0.7438(3) 0.79344(14) 0.0558(9) Uani 1 1 d .
H30 H 0.1709 0.6677 0.7986 0.067 Uiso 1 1 calc R
C31 C 0.2631(4) 0.7987(4) 0.83328(14) 0.0589(10) Uani 1 1 d .
C32 C 0.3087(3) 0.9111(4) 0.82599(15) 0.0647(11) Uani 1 1 d .
H32 H 0.3495 0.9493 0.8537 0.078 Uiso 1 1 calc R
C33 C 0.2934(3) 0.9670(3) 0.77708(14) 0.0547(9) Uani 1 1 d .
H33 H 0.3248 1.0428 0.7725 0.066 Uiso 1 1 calc R

loop_
_atom_site_aniso_label
_atom_site_aniso_U_11
_atom_site_aniso_U_22
_atom_site_aniso_U_33
_atom_site_aniso_U_23
_atom_site_aniso_U_13
_atom_site_aniso_U_12
La1 0.03700(10) 0.03422(10) 0.03663(10) 0.00314(7) -0.00022(7) 0.00306(8)
Cl1 0.1621(14) 0.1102(10) 0.0391(5) 0.0098(6) -0.0036(7) 0.0254(9)
C1 0.066(2) 0.0476(19) 0.0403(18) 0.0018(15) 0.0018(16) 0.0077(17)
C2 0.0420(17) 0.0366(16) 0.0505(19) 0.0037(14) 0.0015(15) 0.0031(14)
C3 0.053(2) 0.0288(15) 0.0520(19) 0.0086(13) 0.0084(16) 0.0060(14)
C4 0.066(3) 0.047(2) 0.069(3) 0.0139(18) 0.022(2) 0.0038(18)
C5 0.057(3) 0.055(2) 0.117(4) 0.019(3) 0.020(3) -0.003(2)
C6 0.052(2) 0.054(2) 0.111(4) 0.002(2) -0.012(2) -0.0096(19)
C7 0.056(2) 0.045(2) 0.069(2) -0.0039(17) -0.0093(19) 0.0021(17)
N1 0.0459(15) 0.0440(15) 0.0434(15) 0.0018(12) 0.0058(12) 0.0057(12)
C8 0.048(2) 0.055(2) 0.061(2) -0.0043(17) 0.0067(17) 0.0090(16)
C9 0.069(2) 0.060(2) 0.047(2) 0.0004(17) 0.0129(18) 0.0107(19)
C10 0.0447(19) 0.058(2) 0.057(2) 0.0110(17) 0.0012(16) 0.0068(16)
C11 0.0338(16) 0.0405(17) 0.065(2) 0.0056(15) 0.0004(15) -0.0041(14)
C12 0.0379(17) 0.0424(17) 0.062(2) 0.0080(15) 0.0086(16) -0.0042(14)
C13 0.048(2) 0.055(2) 0.073(3) 0.0105(18) 0.0173(19) -0.0036(18)
C14 0.053(2) 0.051(2) 0.097(3) -0.001(2) 0.027(2) -0.0072(18)
C15 0.0366(19) 0.053(2) 0.114(4) 0.004(2) 0.011(2) 0.0027(17)
C16 0.042(2) 0.055(2) 0.081(3) 0.0086(19) -0.0068(19) -0.0003(17)
N2 0.0410(15) 0.0505(17) 0.0572(18) 0.0021(13) -0.0053(13) 0.0022(13)
C17 0.060(2) 0.058(2) 0.090(3) -0.017(2) -0.009(2) -0.0028(19)
C18 0.055(2) 0.083(3) 0.056(2) 0.008(2) -0.0136(18) 0.009(2)
N3 0.0411(14) 0.0398(14) 0.0448(15) 0.0034(11) -0.0038(12) 0.0018(11)
C19 0.0386(17) 0.057(2) 0.0429(18) 0.0092(15) -0.0062(14) 0.0062(15)
C20 0.0430(19) 0.060(2) 0.055(2) -0.0024(17) -0.0135(16) 0.0129(16)
C21 0.0422(19) 0.049(2) 0.068(2) 0.0058(17) -0.0161(17) -0.0008(15)
C22 0.0337(16) 0.054(2) 0.052(2) 0.0144(16) -0.0035(14) -0.0061(15)
C23 0.050(2) 0.088(3) 0.058(2) 0.032(2) 0.0014(18) 0.003(2)
C24 0.050(2) 0.095(3) 0.062(2) 0.018(2) 0.0049(19) -0.003(2)
C25 0.053(2) 0.0452(19) 0.062(2) 0.0015(16) -0.0049(17) 0.0077(16)
Si1 0.0472(5) 0.0375(5) 0.0512(5) -0.0039(4) 0.0000(4) 0.0030(4)
C26 0.066(2) 0.043(2) 0.078(3) 0.0015(18) 0.004(2) 0.0012(18)
C27 0.069(3) 0.062(2) 0.066(2) -0.0150(19) 0.004(2) 0.016(2)
N4 0.0450(15) 0.0400(14) 0.0405(14) -0.0030(11) -0.0006(12) 0.0023(12)
C28 0.0378(16) 0.0399(16) 0.0391(16) -0.0057(13) 0.0024(13) 0.0006(13)
C29 0.0493(19) 0.0487(19) 0.0394(17) -0.0060(14) 0.0022(14) -0.0019(15)
C30 0.070(2) 0.052(2) 0.047(2) 0.0000(16) 0.0111(18) -0.0006(18)
C31 0.077(3) 0.065(2) 0.0358(18) -0.0018(17) 0.0044(17) 0.015(2)
C32 0.071(3) 0.078(3) 0.044(2) -0.0181(19) -0.0139(18) 0.007(2)
C33 0.060(2) 0.050(2) 0.053(2) -0.0118(16) -0.0072(17) -0.0029(17)

loop_
_atom_type_symbol
_atom_type_description
_atom_type_scat_dispersion_real
_atom_type_scat_dispersion_imag
_atom_type_scat_source
C C 0.0033 0.0016 'International Tables Vol C Tables 4.2.6.8 and 6.1.1.4'
H H 0.0000 0.0000 'International Tables Vol C Tables 4.2.6.8 and 6.1.1.4'
N N 0.0061 0.0033 'International Tables Vol C Tables 4.2.6.8 and 6.1.1.4'
Si Si 0.0817 0.0704 'International Tables Vol C Tables 4.2.6.8 and 6.1.1.4'
Cl Cl 0.1484 0.1585 'International Tables Vol C Tables 4.2.6.8 and 6.1.1.4'
La La -0.2871 2.4523 'International Tables Vol C Tables 4.2.6.8 and 6.1.1.4'

loop_
_geom_angle_atom_site_label_1
_geom_angle_atom_site_label_2
_geom_angle_atom_site_label_3
_geom_angle
N4 La1 C10 102.55(11)
N4 La1 C1 112.85(10)
C10 La1 C1 124.30(11)
N4 La1 N2 81.91(8)
C10 La1 N2 62.85(10)
C1 La1 N2 80.74(10)
N4 La1 N1 172.54(8)
C10 La1 N1 84.25(10)
C1 La1 N1 60.13(9)
N2 La1 N1 98.75(8)
N4 La1 C3 123.94(9)
C10 La1 C3 131.88(11)
C1 La1 C3 29.18(10)
N2 La1 C3 108.75(9)
N1 La1 C3 48.77(8)
N4 La1 C21 91.56(10)
C10 La1 C21 112.02(11)
C1 La1 C21 108.59(11)
N2 La1 C21 170.25(9)
N1 La1 C21 88.67(9)
C3 La1 C21 80.91(9)
N4 La1 C20 101.37(9)
C10 La1 C20 84.98(11)
C1 La1 C20 125.44(11)
N2 La1 C20 147.40(10)
N1 La1 C20 82.13(9)
C3 La1 C20 96.35(10)
C21 La1 C20 27.27(10)
N4 La1 C2 146.58(9)
C10 La1 C2 110.48(11)
C1 La1 C2 50.85(10)
N2 La1 C2 117.46(8)
N1 La1 C2 27.47(8)
C3 La1 C2 27.12(9)
C21 La1 C2 71.77(9)
C20 La1 C2 77.16(9)
C3 C1 La1 86.83(19)
C7 C2 C3 120.8(3)
C7 C2 N1 123.5(3)
C3 C2 N1 115.7(3)
C7 C2 La1 128.4(2)
C3 C2 La1 70.28(17)
N1 C2 La1 69.95(16)
C2 C3 C4 115.6(3)
C2 C3 C1 121.8(3)
C4 C3 C1 122.1(3)
C2 C3 La1 82.59(18)
C4 C3 La1 119.5(2)
C1 C3 La1 63.99(17)
C5 C4 C3 122.3(4)
C4 C5 C6 120.8(4)
C7 C6 C5 119.1(4)
C6 C7 C2 121.2(4)
C2 N1 C9 116.4(3)
C2 N1 C8 113.6(3)
C9 N1 C8 107.7(3)
C2 N1 La1 82.58(17)
C9 N1 La1 107.28(19)
C8 N1 La1 128.0(2)
C12 C10 La1 103.6(2)
C16 C11 C12 120.4(4)
C16 C11 N2 122.8(3)
C12 C11 N2 116.8(3)
C13 C12 C11 116.5(3)
C13 C12 C10 121.6(3)
C11 C12 C10 121.8(3)
C14 C13 C12 122.6(4)
C13 C14 C15 120.2(4)
C14 C15 C16 118.7(4)
C11 C16 C15 121.5(4)
C11 N2 C17 110.4(3)
C11 N2 C18 114.4(3)
C17 N2 C18 107.4(3)
C11 N2 La1 96.94(18)
C17 N2 La1 117.1(2)
C18 N2 La1 110.7(2)
C19 N3 C22 109.3(3)
C19 N3 C25 126.7(3)
C22 N3 C25 123.8(3)
N3 C19 C20 107.9(3)
N3 C19 C23 122.2(3)
C20 C19 C23 129.9(4)
C19 C20 C21 107.3(3)
C19 C20 La1 84.6(2)
C21 C20 La1 75.33(19)
C22 C21 C20 107.6(3)
C22 C21 La1 84.4(2)
C20 C21 La1 77.40(19)
C21 C22 N3 107.9(3)
C21 C22 C24 130.2(3)
N3 C22 C24 121.6(3)
N3 C25 Si1 113.3(2)
N4 Si1 C26 116.23(16)
N4 Si1 C27 113.33(17)
C26 Si1 C27 108.40(19)
N4 Si1 C25 104.99(14)
C26 Si1 C25 105.67(18)
C27 Si1 C25 107.57(18)
C28 N4 Si1 124.6(2)
C28 N4 La1 104.74(18)
Si1 N4 La1 130.66(14)
N4 C28 C33 124.5(3)
N4 C28 C29 120.2(3)
C33 C28 C29 115.2(3)
C30 C29 C28 122.6(3)
C31 C30 C29 119.8(4)
C30 C31 C32 120.5(3)
C30 C31 Cl1 119.4(3)
C32 C31 Cl1 120.0(3)
C31 C32 C33 119.6(3)
C32 C33 C28 122.2(3)

loop_
_geom_bond_atom_site_label_1
_geom_bond_atom_site_label_2
_geom_bond_distance
La1 N4 2.464(3)
La1 C10 2.567(3)
La1 C1 2.640(3)
La1 N2 2.862(3)
La1 N1 2.927(3)
La1 C3 2.933(3)
La1 C21 3.003(3)
La1 C20 3.029(3)
La1 C2 3.090(3)
Cl1 C31 1.747(4)
C1 C3 1.432(5)
C2 C7 1.390(5)
C2 C3 1.421(5)
C2 N1 1.437(4)
C3 C4 1.424(5)
C4 C5 1.367(6)
C5 C6 1.381(6)
C6 C7 1.379(6)
N1 C9 1.465(4)
N1 C8 1.482(4)
C10 C12 1.463(5)
C11 C16 1.381(5)
C11 C12 1.416(5)
C11 N2 1.450(4)
C12 C13 1.402(5)
C13 C14 1.371(5)
C14 C15 1.383(6)
C15 C16 1.390(6)
N2 C17 1.479(5)
N2 C18 1.483(4)
N3 C19 1.375(4)
N3 C22 1.380(4)
N3 C25 1.458(4)
C19 C20 1.378(5)
C19 C23 1.486(5)
C20 C21 1.422(5)
C21 C22 1.371(5)
C22 C24 1.499(5)
C25 Si1 1.918(4)
Si1 N4 1.705(3)
Si1 C26 1.867(4)
Si1 C27 1.869(4)
N4 C28 1.393(4)
C28 C33 1.403(4)
C28 C29 1.404(4)
C29 C30 1.381(5)
C30 C31 1.355(5)
C31 C32 1.376(6)
C32 C33 1.385(5)
